data_4123444
loop_
_publ_author_name
'Zhang, Yue-Biao'
'Furukawa, Hiroyasu'
'Ko, Nakeun'
'Nie, Weixuan'
'Park, Hye Jeong'
'Okajima, Satoshi'
'Cordova, Kyle E.'
'Deng, Hexiang'
'Kim, Jaheon'
'Yaghi, Omar M.'

_publ_section_title
;
 Introduction of functionality, selection of topology, and enhancement of
 gas adsorption in multivariate metal-organic framework-177.
;
_journal_issue 7
_journal_name_full 'Journal of the American Chemical Society'
_journal_page_first 2641
_journal_page_last 2650
_journal_paper_doi 10.1021/ja512311a
_journal_volume 137
_journal_year 2015
_chemical_formula_moiety 'C172.50 H115.50 O38 Zn8'
_chemical_formula_sum 'C172.5 H115.5 O38 Zn8'
_chemical_formula_weight 3319.11
_chemical_name_common MOF-177-E
_chemical_name_systematic
; 
 ? 
;
_space_group_IT_number 163
_symmetry_cell_setting trigonal
_symmetry_space_group_name_Hall '-P 3 2c'
_symmetry_space_group_name_H-M 'P -3 1 c'
_atom_sites_solution_hydrogens geom
_atom_sites_solution_primary direct
_atom_sites_solution_secondary difmap
_audit_creation_method SHELXL-97
_cell_angle_alpha 90.00
_cell_angle_beta 90.00
_cell_angle_gamma 120.00
_cell_formula_units_Z 4
_cell_length_a 37.1842(8)
_cell_length_b 37.1842(8)
_cell_length_c 29.9546(7)
_cell_measurement_temperature 296(2)
_cell_volume 35868.3(14)
_computing_cell_refinement 'Bruker SAINT'
_computing_data_collection 'Bruker APEX2'
_computing_data_reduction 'Bruker SAINT'
_computing_molecular_graphics 'Bruker SHELXTL'
_computing_publication_material 'Bruker SHELXTL'
_computing_structure_refinement 'SHELXL-97 (Sheldrick, 2008)'
_computing_structure_solution 'SHELXS-97 (Sheldrick, 2008)'
_diffrn_ambient_temperature 296(2)
_diffrn_measured_fraction_theta_full 0.999
_diffrn_measured_fraction_theta_max 0.999
_diffrn_measurement_device_type 'Bruker APEX-II CCD'
_diffrn_measurement_method '\f and \w scans'
_diffrn_radiation_monochromator graphite
_diffrn_radiation_source 'fine-focus sealed tube'
_diffrn_radiation_type CuK\a
_diffrn_radiation_wavelength 1.54178
_diffrn_reflns_av_R_equivalents 0.2076
_diffrn_reflns_av_sigmaI/netI 0.0892
_diffrn_reflns_limit_h_max 30
_diffrn_reflns_limit_h_min -31
_diffrn_reflns_limit_k_max 31
_diffrn_reflns_limit_k_min -31
_diffrn_reflns_limit_l_max 25
_diffrn_reflns_limit_l_min -24
_diffrn_reflns_number 112022
_diffrn_reflns_theta_full 40.52
_diffrn_reflns_theta_max 40.52
_diffrn_reflns_theta_min 1.37
_exptl_absorpt_coefficient_mu 0.864
_exptl_absorpt_correction_T_max 0.8327
_exptl_absorpt_correction_T_min 0.7578
_exptl_absorpt_correction_type multi-scan
_exptl_absorpt_process_details 'SADABS (Bruker, 2002)'
_exptl_crystal_colour colorless
_exptl_crystal_density_diffrn 0.615
_exptl_crystal_density_method 'not measured'
_exptl_crystal_description block
_exptl_crystal_F_000 6778
_exptl_crystal_size_max 0.34
_exptl_crystal_size_mid 0.26
_exptl_crystal_size_min 0.22
_refine_diff_density_max 0.607
_refine_diff_density_min -0.354
_refine_diff_density_rms 0.086
_refine_ls_extinction_method none
_refine_ls_goodness_of_fit_ref 1.531
_refine_ls_hydrogen_treatment constr
_refine_ls_matrix_type full
_refine_ls_number_parameters 484
_refine_ls_number_reflns 7512
_refine_ls_number_restraints 440
_refine_ls_restrained_S_all 1.498
_refine_ls_R_factor_all 0.1602
_refine_ls_R_factor_gt 0.1344
_refine_ls_shift/su_max 0.056
_refine_ls_shift/su_mean 0.003
_refine_ls_structure_factor_coef Fsqd
_refine_ls_weighting_details
; calc 
 [1.00000+0.00000exp(0.00(sin\q/\l)^2^)]/ 
   [\s^2^(Fo^2^)+0.0000+0.0000*P+(0.2000P)^2^+1.0000sin\q/\l] 
 where P = 0.33333Fo^2^ + 0.66667Fc^2^ 
;
_refine_ls_weighting_scheme calc
_refine_ls_wR_factor_gt 0.3822
_refine_ls_wR_factor_ref 0.4024
_reflns_number_gt 4805
_reflns_number_total 7512
_reflns_threshold_expression >2sigma(I)
_cod_data_source_file ja512311a_si_004.cif
_cod_data_source_block MOF-177-E
_cod_depositor_comments 'Adding full bibliography for 4123443--4123455.cif.'
_cod_original_formula_sum 'C172.50 H115.50 O38 Zn8'
_cod_database_code 4123444

loop_
_symmetry_equiv_pos_as_xyz
'x, y, z'
'-y, x-y, z'
'-x+y, -x, z'
'-y, -x, -z+1/2'
'-x+y, y, -z+1/2'
'x, x-y, -z+1/2'
'-x, -y, -z'
'y, -x+y, -z'
'x-y, x, -z'
'y, x, z-1/2'
'x-y, -y, z-1/2'
'-x, -x+y, z-1/2'

loop_
_atom_site_label
_atom_site_type_symbol
_atom_site_fract_x
_atom_site_fract_y
_atom_site_fract_z
_atom_site_U_iso_or_equiv
_atom_site_adp_type
_atom_site_occupancy
_atom_site_symmetry_multiplicity
_atom_site_calc_flag
_atom_site_refinement_flags
_atom_site_disorder_assembly
_atom_site_disorder_group
Zn1 Zn 0.36722(6) 0.22451(7) 0.26329(7) 0.075(3) Uani 0.683(2) 1 d P . 1
Zn2 Zn 0.29723(7) 0.13721(8) 0.30147(8) 0.104(3) Uani 0.683(2) 1 d P . 1
Zn3 Zn 0.65816(9) 0.37746(9) 0.72355(10) 0.076(3) Uani 0.50 1 d P . 1
Zn4 Zn 0.6667 0.3333 0.68939(16) 0.062(3) Uani 0.50 3 d SP . 2
Zn1A Zn 0.36950(15) 0.16373(15) 0.2957(2) 0.103(3) Uani 0.317(2) 1 d P . 2
Zn2A Zn 0.29983(12) 0.18706(12) 0.27638(14) 0.061(3) Uani 0.317(2) 1 d P . 2
O1 O 0.3332(2) 0.16658(12) 0.2500 0.061(4) Uani 1 2 d S . .
O2 O 0.6667 0.3333 0.7500 0.058(5) Uani 1 6 d S . .
O3 O 0.3659(4) 0.2355(3) 0.3251(4) 0.112(4) Uani 0.683(2) 1 d PD . 1
O4 O 0.3149(4) 0.1770(4) 0.3517(3) 0.112(4) Uani 0.683(2) 1 d PD . 1
O3A O 0.3644(6) 0.1979(7) 0.3458(7) 0.112(4) Uani 0.317(2) 1 d PD . 2
O4A O 0.3095(6) 0.2051(8) 0.3373(7) 0.112(4) Uani 0.317(2) 1 d PD . 2
O5 O 0.6055(5) 0.3579(4) 0.7033(6) 0.118(4) Uani 0.50 1 d PD . 1
O6 O 0.5828(4) 0.2917(4) 0.6908(6) 0.118(4) Uani 0.50 1 d PD . 1
O5A O 0.5853(4) 0.3344(6) 0.7206(5) 0.118(4) Uani 0.50 1 d PD . 2
O6A O 0.6158(5) 0.3243(6) 0.6629(5) 0.118(4) Uani 0.50 1 d PD . 2
O7 O 0.2627(4) 0.3574(4) 0.7284(5) 0.135(4) Uani 0.683(2) 1 d PD . 1
O8 O 0.2149(4) 0.3142(4) 0.6792(4) 0.135(4) Uani 0.683(2) 1 d PD . 1
O7A O 0.2340(9) 0.3055(7) 0.7389(8) 0.135(4) Uani 0.317(2) 1 d PD . 2
O8A O 0.2527(10) 0.3620(6) 0.6965(9) 0.135(4) Uani 0.317(2) 1 d PD . 2
C1 C 0.3431(4) 0.2143(4) 0.3573(4) 0.108(5) Uani 1 1 d DU . .
C2 C 0.3527(3) 0.2309(3) 0.4031(2) 0.111(5) Uani 1 1 d GU . .
C3 C 0.32261(19) 0.2201(3) 0.4358(3) 0.148(6) Uani 1 1 d GDU . .
C4 C 0.3341(3) 0.2360(3) 0.4788(2) 0.131(6) Uani 1 1 d GU . .
H4 H 0.3139 0.2288 0.5007 0.157 Uiso 1 1 calc R . .
C5 C 0.3756(3) 0.2626(3) 0.4889(2) 0.116(5) Uani 1 1 d GU . .
C6 C 0.4058(2) 0.2733(3) 0.4562(3) 0.156(6) Uani 1 1 d GU . .
H6 H 0.4336 0.2911 0.4629 0.187 Uiso 1 1 calc R . .
C7 C 0.3943(2) 0.2575(3) 0.4132(3) 0.141(6) Uani 1 1 d GU . .
H7 H 0.4145 0.2647 0.3913 0.170 Uiso 1 1 calc R . .
C12 C 0.3705(3) 0.3042(3) 0.6033(3) 0.113(5) Uani 1 1 d GDU . .
C13 C 0.3599(2) 0.2884(3) 0.5602(3) 0.115(5) Uani 1 1 d GU . .
H13 H 0.3352 0.2840 0.5475 0.138 Uiso 1 1 calc R . .
C8 C 0.3863(3) 0.2793(3) 0.5361(2) 0.117(5) Uani 1 1 d GU . .
C9 C 0.4232(3) 0.2860(3) 0.5551(3) 0.118(5) Uani 1 1 d GU . .
H9 H 0.4409 0.2799 0.5389 0.142 Uiso 1 1 calc R . .
C10 C 0.4338(2) 0.3017(3) 0.5981(3) 0.112(5) Uani 1 1 d GU . .
C11 C 0.4074(3) 0.3108(3) 0.6222(2) 0.119(5) Uani 1 1 d GU . .
H11 H 0.4145 0.3214 0.6511 0.143 Uiso 1 1 calc R . .
C14 C 0.4732(2) 0.3092(3) 0.6188(3) 0.123(5) Uani 1 1 d GU . .
C15 C 0.4885(3) 0.2834(3) 0.6064(3) 0.152(6) Uani 1 1 d GU . .
H15 H 0.4748 0.2630 0.5848 0.182 Uiso 1 1 calc R . .
C16 C 0.5244(3) 0.2880(3) 0.6263(3) 0.149(6) Uani 1 1 d GDU . .
H16 H 0.5347 0.2707 0.6180 0.179 Uiso 0.00 1 calc PR A 2
C17 C 0.5449(2) 0.3184(3) 0.6585(3) 0.124(5) Uani 1 1 d GU . .
C18 C 0.5295(3) 0.3442(3) 0.6709(3) 0.145(6) Uani 1 1 d GU . .
H18 H 0.5432 0.3646 0.6925 0.174 Uiso 1 1 calc R . .
C19 C 0.4937(3) 0.3396(3) 0.6511(3) 0.148(6) Uani 1 1 d GU . .
H19 H 0.4834 0.3568 0.6594 0.178 Uiso 1 1 calc R . .
C20 C 0.5852(5) 0.3257(5) 0.6797(4) 0.129(6) Uani 1 1 d DU . .
C21 C 0.3401(3) 0.3102(3) 0.6282(3) 0.131(6) Uani 1 1 d GD . .
C22 C 0.3375(4) 0.3042(4) 0.6742(3) 0.142(5) Uani 0.580(6) 1 d PGDU . 1
H22 H 0.3540 0.2954 0.6883 0.170 Uiso 0.580(6) 1 calc PR . 1
C23 C 0.3102(4) 0.3114(4) 0.6991(2) 0.142(5) Uani 0.580(6) 1 d PGDU . 1
C24 C 0.2855(3) 0.3245(4) 0.6780(4) 0.168(8) Uani 1 1 d GD . .
C25 C 0.2881(4) 0.3305(5) 0.6320(4) 0.142(5) Uani 0.580(6) 1 d PGU . 1
H25 H 0.2715 0.3393 0.6179 0.170 Uiso 0.580(6) 1 calc PR . 1
C26 C 0.3154(4) 0.3233(4) 0.6071(2) 0.142(5) Uani 0.580(6) 1 d PGU . 1
H26 H 0.3172 0.3273 0.5764 0.170 Uiso 0.580(6) 1 calc PR . 1
C22A C 0.3551(2) 0.3396(4) 0.6621(4) 0.142(5) Uani 0.420(6) 1 d PDU . 2
H22A H 0.3833 0.3540 0.6687 0.170 Uiso 0.420(6) 1 calc PR . 2
C23A C 0.3279(4) 0.3476(5) 0.6861(5) 0.142(5) Uani 0.420(6) 1 d PDU . 2
C25A C 0.2705(3) 0.2952(6) 0.6439(6) 0.142(5) Uani 0.420(6) 1 d PDU . 2
H25A H 0.2422 0.2800 0.6381 0.170 Uiso 0.420(6) 1 calc PR . 2
C26A C 0.2979(4) 0.2886(6) 0.6185(6) 0.142(5) Uani 0.420(6) 1 d PDU . 2
H26A H 0.2880 0.2698 0.5950 0.170 Uiso 0.420(6) 1 calc PR . 2
C27 C 0.2489(5) 0.3257(5) 0.7017(5) 0.182(8) Uani 1 1 d DU . .
O9 O 0.4251(4) 0.2412(4) 0.2550(5) 0.099(5) Uani 0.683(2) 1 d PD . 1
O9A O 0.4264(8) 0.1920(6) 0.2757(9) 0.099(5) Uani 0.317(2) 1 d PD . 2
O10 O 0.2406(6) 0.1193(5) 0.2876(5) 0.142(8) Uani 0.683(2) 1 d PD . 1
O10A O 0.2425(13) 0.1447(9) 0.2719(13) 0.142(8) Uani 0.317(2) 1 d PD . 2
C28 C 0.4463(7) 0.2232(3) 0.2500 0.103(7) Uani 1 2 d SD . .
C29 C 0.4913(4) 0.2456(2) 0.2500 0.115(7) Uani 1 2 d SD . .
C30 C 0.5131(4) 0.2824(3) 0.2259(5) 0.127(6) Uani 0.50 1 d PDU . 1
C31 C 0.5562(4) 0.3038(4) 0.2257(6) 0.127(6) Uani 0.50 1 d PDU . 1
H31 H 0.5706 0.3281 0.2092 0.152 Uiso 0.50 1 calc PR . 1
C30A C 0.5131(4) 0.2858(4) 0.2667(8) 0.127(6) Uani 0.50 1 d PDU . 2
H30A H 0.4988 0.2977 0.2798 0.152 Uiso 0.50 1 calc PR . 2
C31A C 0.5562(4) 0.3084(3) 0.2638(9) 0.127(6) Uani 0.50 1 d PDU . 2
H31A H 0.5704 0.3364 0.2712 0.152 Uiso 0.50 1 calc PR . 2
C32 C 0.5780(4) 0.2890(2) 0.2500 0.126(8) Uani 1 2 d SD . .
C33 C 0.6231(5) 0.3115(3) 0.2500 0.112(7) Uani 1 2 d S . .
C34 C 0.6449(3) 0.3551(3) 0.2500 0.134(8) Uani 1 2 d S . .
H34A H 0.6360 0.3640 0.2240 0.161 Uiso 0.50 1 calc PR . .
H34B H 0.6360 0.3640 0.2760 0.161 Uiso 0.50 1 calc PR . .
C35 C 0.2220(7) 0.1110(4) 0.2500 0.129(9) Uani 1 2 d SDU . .
C36 C 0.1762(3) 0.08811(15) 0.2500 0.119(7) Uani 1 2 d SDU . .
C37A C 0.1545(3) 0.0514(3) 0.2741(5) 0.130(7) Uani 0.50 1 d PD . 2
C38A C 0.1113(3) 0.0298(4) 0.2739(7) 0.130(7) Uani 0.50 1 d PD . 2
H38A H 0.0969 0.0051 0.2899 0.156 Uiso 0.50 1 calc PR . 2
C37 C 0.1545(3) 0.1035(5) 0.2733(8) 0.130(7) Uani 0.50 1 d PD . 1
H37 H 0.1689 0.1282 0.2893 0.156 Uiso 0.50 1 calc PR . 1
C38 C 0.1113(3) 0.0822(5) 0.2728(8) 0.130(7) Uani 0.50 1 d PD . 1
H38 H 0.0969 0.0931 0.2877 0.156 Uiso 0.50 1 calc PR . 1
C39 C 0.0896(3) 0.04479(15) 0.2500 0.103(6) Uani 1 2 d SDU . .
C40 C 0.0434(5) 0.0217(2) 0.2500 0.092(6) Uani 1 2 d SU . .
C41 C 0.0214(2) 0.0428(5) 0.2500 0.089(6) Uani 1 2 d SU . .
H41 H 0.0359 0.0717 0.2500 0.107 Uiso 1 2 calc SR . .
O11 O 0.2803(2) 0.1893(3) 0.4250(2) 0.248(5) Uani 1 1 d D . .
C60 C 0.2502(3) 0.1703(8) 0.4607(3) 0.206(11) Uiso 0.433(9) 1 d PD . 1
H60A H 0.2488 0.1921 0.4770 0.247 Uiso 0.433(9) 1 calc PR . 1
H60B H 0.2601 0.1570 0.4811 0.247 Uiso 0.433(9) 1 calc PR . 1
C61 C 0.2070(2) 0.1388(4) 0.4464(3) 0.379(12) Uiso 0.433(9) 1 d PGDU . 1
C62 C 0.1986(3) 0.1274(4) 0.4017(3) 0.379(12) Uiso 0.433(9) 1 d PGDU . 1
H62 H 0.2200 0.1387 0.3808 0.455 Uiso 0.433(9) 1 calc PR . 1
C63 C 0.1584(3) 0.0992(6) 0.3883(4) 0.379(12) Uiso 0.433(9) 1 d PGU . 1
H63 H 0.1528 0.0916 0.3584 0.455 Uiso 0.433(9) 1 calc PR . 1
C64 C 0.1265(3) 0.0824(7) 0.4195(5) 0.379(12) Uiso 0.433(9) 1 d PGU . 1
H64 H 0.0995 0.0635 0.4106 0.455 Uiso 0.433(9) 1 calc PR . 1
C65 C 0.1348(3) 0.0937(7) 0.4642(5) 0.379(12) Uiso 0.433(9) 1 d PGU . 1
H65 H 0.1135 0.0823 0.4851 0.455 Uiso 0.433(9) 1 calc PR . 1
C66 C 0.1750(3) 0.1219(5) 0.4777(4) 0.379(12) Uiso 0.433(9) 1 d PGDU . 1
H66 H 0.1806 0.1295 0.5075 0.455 Uiso 0.433(9) 1 calc PR . 1
C60A C 0.24645(19) 0.1899(4) 0.4485(3) 0.206(11) Uiso 0.567(9) 1 d PGD . 2
H60C H 0.2549 0.2185 0.4556 0.247 Uiso 0.567(9) 1 calc PR . 2
H60D H 0.2420 0.1752 0.4766 0.247 Uiso 0.567(9) 1 calc PR . 2
C67 C 0.3252(6) 0.2871(5) 0.7708(3) 0.37(3) Uani 0.580(6) 1 d PGD . 1
H67A H 0.3547 0.3006 0.7650 0.448 Uiso 0.580(6) 1 calc PR . 1
H67B H 0.3126 0.2593 0.7584 0.448 Uiso 0.580(6) 1 calc PR . 1
C61A C 0.2059(2) 0.1711(5) 0.4238(3) 0.379(12) Uiso 0.567(9) 1 d PGD . 2
C62A C 0.2030(3) 0.1559(5) 0.3808(3) 0.379(12) Uiso 0.567(9) 1 d PGD . 2
H62A H 0.2264 0.1581 0.3669 0.455 Uiso 0.567(9) 1 calc PR . 2
C63A C 0.1652(3) 0.1376(6) 0.3585(4) 0.379(12) Uiso 0.567(9) 1 d PG . 2
H63A H 0.1633 0.1275 0.3296 0.455 Uiso 0.567(9) 1 calc PR . 2
C64A C 0.1302(3) 0.1343(6) 0.3791(4) 0.379(12) Uiso 0.567(9) 1 d PG . 2
H64A H 0.1049 0.1220 0.3642 0.455 Uiso 0.567(9) 1 calc PR . 2
C65A C 0.1331(2) 0.1495(6) 0.4222(4) 0.379(12) Uiso 0.567(9) 1 d PG . 2
H65A H 0.1098 0.1473 0.4361 0.455 Uiso 0.567(9) 1 calc PR . 2
C66A C 0.1709(2) 0.1678(5) 0.4446(3) 0.379(12) Uiso 0.567(9) 1 d PGD . 2
H66A H 0.1728 0.1779 0.4734 0.455 Uiso 0.567(9) 1 calc PR . 2
O102 O 0.5417(2) 0.2623(3) 0.6133(3) 0.248(5) Uani 1 1 d GD . 1
C74 C 0.5285(2) 0.2390(3) 0.5720(3) 0.324(15) Uiso 1 1 d GD . 1
H74A H 0.5336 0.2582 0.5477 0.388 Uiso 1 1 calc R . 1
H74B H 0.4988 0.2200 0.5735 0.388 Uiso 1 1 calc R . 1
O12 O 0.3084(3) 0.3098(4) 0.7475(2) 0.248(5) Uani 0.580(6) 1 d PGD . 1
C75 C 0.5494(7) 0.2144(8) 0.5609(7) 0.37(3) Uiso 0.50 1 d PGDU . 1
C76 C 0.5299(11) 0.1801(9) 0.5329(10) 0.45(3) Uiso 0.50 1 d PGDU . 1
H76 H 0.5036 0.1720 0.5215 0.542 Uiso 0.50 1 calc PR . 1
C77 C 0.5495(12) 0.1578(10) 0.5219(14) 0.50(3) Uiso 0.50 1 d PGU . 1
H77 H 0.5365 0.1349 0.5032 0.598 Uiso 0.50 1 calc PR . 1
C78 C 0.5888(11) 0.1699(10) 0.5389(15) 0.45(3) Uiso 0.50 1 d PGU . 1
H78 H 0.6019 0.1551 0.5315 0.537 Uiso 0.50 1 calc PR . 1
C79 C 0.6083(9) 0.2042(11) 0.5669(14) 0.40(3) Uiso 0.50 1 d PGU . 1
H79 H 0.6345 0.2123 0.5783 0.481 Uiso 0.50 1 calc PR . 1
C80 C 0.5886(7) 0.2265(11) 0.5779(9) 0.35(2) Uiso 0.50 1 d PGDU . 1
H80 H 0.6017 0.2494 0.5966 0.420 Uiso 0.50 1 calc PR . 1
C68 C 0.3185(6) 0.2837(4) 0.8205(3) 0.420 Uiso 0.580(6) 1 d PGD . 1
C73 C 0.3467(8) 0.2802(6) 0.8481(4) 0.420 Uiso 0.580(6) 1 d PGD . 1
H73 H 0.3714 0.2836 0.8363 0.420 Uiso 0.580(6) 1 calc PR . 1
C72 C 0.3380(10) 0.2717(6) 0.8932(4) 0.420 Uiso 0.580(6) 1 d PG . 1
H72 H 0.3569 0.2694 0.9117 0.420 Uiso 0.580(6) 1 calc PR . 1
C71 C 0.3011(10) 0.2666(7) 0.9108(3) 0.420 Uiso 0.580(6) 1 d PG . 1
H71 H 0.2953 0.2608 0.9410 0.420 Uiso 0.580(6) 1 calc PR . 1
C70 C 0.2730(8) 0.2701(6) 0.8832(4) 0.420 Uiso 0.580(6) 1 d PG . 1
H70 H 0.2483 0.2667 0.8949 0.420 Uiso 0.580(6) 1 calc PR . 1
C69 C 0.2817(6) 0.2786(5) 0.8380(3) 0.420 Uiso 0.580(6) 1 d PGD . 1
H69 H 0.2628 0.2809 0.8196 0.420 Uiso 0.580(6) 1 calc PR . 1
O12A O 0.3377(4) 0.3757(3) 0.7236(3) 0.248(5) Uani 0.420(6) 1 d PGD . 2
C67A C 0.3782(4) 0.3929(3) 0.7445(4) 0.37(3) Uani 0.420(6) 1 d PGD . 2
H67C H 0.3991 0.4109 0.7231 0.448 Uiso 0.420(6) 1 calc PR . 2
H67D H 0.3832 0.3704 0.7513 0.448 Uiso 0.420(6) 1 calc PR . 2
C68A C 0.3839(5) 0.4173(7) 0.7865(5) 0.448 Uiso 0.420(6) 1 d PGD . 2
C73A C 0.4228(5) 0.4387(7) 0.8064(4) 0.448 Uiso 0.420(6) 1 d PGD . 2
H73A H 0.4455 0.4390 0.7930 0.448 Uiso 0.420(6) 1 calc PR . 2
C72A C 0.4278(5) 0.4598(7) 0.8463(5) 0.448 Uiso 0.420(6) 1 d PG . 2
H72A H 0.4538 0.4741 0.8597 0.448 Uiso 0.420(6) 1 calc PR . 2
C71A C 0.3939(6) 0.4594(7) 0.8663(5) 0.448 Uiso 0.420(6) 1 d PG . 2
H71A H 0.3972 0.4734 0.8930 0.448 Uiso 0.420(6) 1 calc PR . 2
C70A C 0.3550(6) 0.4380(8) 0.8463(5) 0.448 Uiso 0.420(6) 1 d PG . 2
H70A H 0.3323 0.4378 0.8596 0.448 Uiso 0.420(6) 1 calc PR . 2
C69A C 0.3500(5) 0.4169(8) 0.8064(5) 0.448 Uiso 0.420(6) 1 d PGD . 2
H69A H 0.3240 0.4025 0.7931 0.448 Uiso 0.420(6) 1 calc PR . 2
O13 O 0.4949(4) 0.3012(3) 0.1984(3) 0.248(5) Uani 0.50 1 d PGD . 1
C81 C 0.5162(5) 0.3460(3) 0.1939(3) 0.40(5) Uiso 0.25 1 d PGD . 1
H81A H 0.5441 0.3553 0.1831 0.483 Uiso 0.25 1 calc PR . 1
H81B H 0.5186 0.3579 0.2233 0.483 Uiso 0.25 1 calc PR . 1
C82 C 0.4959(5) 0.3627(6) 0.1634(8) 0.483 Uiso 0.25 1 d PGD . 1
C83 C 0.5194(5) 0.4042(6) 0.1511(8) 0.483 Uiso 0.25 1 d PGD . 1
H83 H 0.5482 0.4171 0.1504 0.483 Uiso 0.25 1 calc PR . 1
C84 C 0.4997(6) 0.4263(6) 0.1398(10) 0.483 Uiso 0.25 1 d PG . 1
H84 H 0.5154 0.4541 0.1314 0.483 Uiso 0.25 1 calc PR . 1
C85 C 0.4567(6) 0.4071(6) 0.1408(11) 0.483 Uiso 0.25 1 d PG . 1
H85 H 0.4435 0.4219 0.1333 0.483 Uiso 0.25 1 calc PR . 1
C86 C 0.4332(5) 0.3655(6) 0.1532(9) 0.483 Uiso 0.25 1 d PG . 1
H86 H 0.4044 0.3526 0.1539 0.483 Uiso 0.25 1 calc PR . 1
C87 C 0.4529(5) 0.3434(5) 0.1645(7) 0.483 Uiso 0.25 1 d PGD . 1
H87 H 0.4373 0.3156 0.1727 0.483 Uiso 0.25 1 calc PR . 1
O13A O 0.1763(4) 0.0344(5) 0.2983(5) 0.248(5) Uani 0.50 1 d PGD . 2
C81A C 0.1691(5) 0.0267(6) 0.3458(5) 0.40(5) Uiso 0.25 1 d PGD . 2
H81C H 0.1501 -0.0027 0.3502 0.483 Uiso 0.25 1 calc PR . 2
H81D H 0.1554 0.0414 0.3566 0.483 Uiso 0.25 1 calc PR . 2
C82A C 0.2069(6) 0.0392(12) 0.3739(7) 0.483 Uiso 0.25 1 d PGD . 2
C83A C 0.2010(10) 0.021(2) 0.4155(11) 0.483 Uiso 0.25 1 d PGD . 2
H83A H 0.1782 -0.0057 0.4205 0.483 Uiso 0.25 1 calc PR . 2
C84A C 0.2290(12) 0.041(3) 0.4498(7) 0.483 Uiso 0.25 1 d PG . 2
H84A H 0.2250 0.0286 0.4777 0.483 Uiso 0.25 1 calc PR . 2
C85A C 0.2631(15) 0.080(3) 0.4425(15) 0.483 Uiso 0.25 1 d PG . 2
H85A H 0.2819 0.0941 0.4655 0.483 Uiso 0.25 1 calc PR . 2
C86A C 0.2690(15) 0.0990(19) 0.401(2) 0.483 Uiso 0.25 1 d PG . 2
H86A H 0.2918 0.1253 0.3960 0.483 Uiso 0.25 1 calc PR . 2
C87A C 0.2410(9) 0.0784(16) 0.3665(17) 0.495 Uiso 0.25 1 d PGD . 2
H87A H 0.2450 0.0909 0.3387 0.483 Uiso 0.25 1 calc PR . 2

loop_
_atom_site_aniso_label
_atom_site_aniso_U_11
_atom_site_aniso_U_22
_atom_site_aniso_U_33
_atom_site_aniso_U_23
_atom_site_aniso_U_13
_atom_site_aniso_U_12
Zn1 0.068(3) 0.089(3) 0.069(3) -0.0117(13) -0.0114(12) 0.0405(19)
Zn2 0.072(3) 0.140(3) 0.086(3) -0.0159(16) 0.0076(14) 0.043(2)
Zn3 0.080(3) 0.074(3) 0.073(3) -0.0013(17) -0.0123(16) 0.037(2)
Zn4 0.057(3) 0.057(3) 0.073(5) 0.000 0.000 0.0286(16)
Zn1A 0.069(4) 0.073(4) 0.172(7) -0.031(4) -0.030(4) 0.038(3)
Zn2A 0.060(4) 0.049(4) 0.068(4) -0.007(2) -0.012(2) 0.023(3)
O1 0.042(7) 0.075(6) 0.053(7) -0.007(5) 0.000 0.021(3)
O2 0.059(7) 0.059(7) 0.055(12) 0.000 0.000 0.029(4)
O3 0.109(7) 0.138(10) 0.060(7) -0.015(6) -0.013(5) 0.039(7)
O4 0.109(7) 0.138(10) 0.060(7) -0.015(6) -0.013(5) 0.039(7)
O3A 0.109(7) 0.138(10) 0.060(7) -0.015(6) -0.013(5) 0.039(7)
O4A 0.109(7) 0.138(10) 0.060(7) -0.015(6) -0.013(5) 0.039(7)
O5 0.059(8) 0.131(10) 0.160(11) -0.008(7) -0.026(6) 0.046(7)
O6 0.059(8) 0.131(10) 0.160(11) -0.008(7) -0.026(6) 0.046(7)
O5A 0.059(8) 0.131(10) 0.160(11) -0.008(7) -0.026(6) 0.046(7)
O6A 0.059(8) 0.131(10) 0.160(11) -0.008(7) -0.026(6) 0.046(7)
O7 0.154(9) 0.190(9) 0.111(8) -0.010(7) 0.002(7) 0.124(8)
O8 0.154(9) 0.190(9) 0.111(8) -0.010(7) 0.002(7) 0.124(8)
O7A 0.154(9) 0.190(9) 0.111(8) -0.010(7) 0.002(7) 0.124(8)
O8A 0.154(9) 0.190(9) 0.111(8) -0.010(7) 0.002(7) 0.124(8)
C1 0.106(12) 0.150(13) 0.085(9) -0.040(9) -0.009(8) 0.076(10)
C2 0.113(9) 0.174(13) 0.067(8) -0.033(8) -0.012(6) 0.088(9)
C3 0.123(10) 0.249(16) 0.087(9) -0.059(10) -0.017(7) 0.103(11)
C4 0.113(8) 0.222(15) 0.085(8) -0.057(9) -0.018(8) 0.105(10)
C5 0.103(9) 0.185(14) 0.094(10) -0.035(9) -0.025(7) 0.096(10)
C6 0.126(10) 0.226(15) 0.097(11) -0.058(10) -0.009(7) 0.075(11)
C7 0.116(9) 0.206(15) 0.101(9) -0.049(9) -0.025(8) 0.079(10)
C12 0.102(10) 0.183(12) 0.084(9) -0.052(9) -0.022(7) 0.093(10)
C13 0.097(10) 0.205(13) 0.072(9) -0.044(8) -0.026(7) 0.097(9)
C8 0.098(10) 0.208(13) 0.069(9) -0.050(9) -0.030(7) 0.094(10)
C9 0.098(9) 0.210(13) 0.083(9) -0.056(9) -0.026(7) 0.104(10)
C10 0.100(10) 0.186(13) 0.079(9) -0.052(8) -0.034(7) 0.095(9)
C11 0.106(10) 0.195(13) 0.083(9) -0.066(9) -0.035(7) 0.096(10)
C14 0.120(11) 0.210(15) 0.088(10) -0.060(8) -0.046(8) 0.119(10)
C15 0.131(12) 0.226(15) 0.146(13) -0.073(10) -0.062(9) 0.126(11)
C16 0.149(12) 0.230(15) 0.134(13) -0.059(9) -0.050(9) 0.144(12)
C17 0.145(11) 0.178(14) 0.077(10) -0.011(8) -0.037(8) 0.101(10)
C18 0.119(11) 0.204(14) 0.131(12) -0.063(10) -0.049(9) 0.095(10)
C19 0.131(12) 0.226(15) 0.112(12) -0.074(9) -0.062(8) 0.108(11)
C20 0.189(15) 0.167(15) 0.073(11) -0.002(10) -0.055(10) 0.120(13)
C21 0.130(13) 0.212(16) 0.081(10) -0.056(10) -0.025(9) 0.108(12)
C22 0.137(6) 0.151(6) 0.142(6) -0.009(3) 0.003(3) 0.076(4)
C23 0.137(6) 0.151(6) 0.142(6) -0.009(3) 0.003(3) 0.076(4)
C24 0.121(13) 0.27(2) 0.177(16) -0.110(15) -0.041(11) 0.148(14)
C25 0.137(6) 0.151(6) 0.142(6) -0.009(3) 0.003(3) 0.076(4)
C26 0.137(6) 0.151(6) 0.142(6) -0.009(3) 0.003(3) 0.076(4)
C22A 0.137(6) 0.151(6) 0.142(6) -0.009(3) 0.003(3) 0.076(4)
C23A 0.137(6) 0.151(6) 0.142(6) -0.009(3) 0.003(3) 0.076(4)
C25A 0.137(6) 0.151(6) 0.142(6) -0.009(3) 0.003(3) 0.076(4)
C26A 0.137(6) 0.151(6) 0.142(6) -0.009(3) 0.003(3) 0.076(4)
C27 0.160(11) 0.212(11) 0.191(12) -0.018(8) -0.007(9) 0.106(9)
O9 0.081(9) 0.081(10) 0.114(13) -0.004(8) 0.004(7) 0.026(8)
O9A 0.081(9) 0.081(10) 0.114(13) -0.004(8) 0.004(7) 0.026(8)
O10 0.060(9) 0.171(17) 0.153(17) -0.042(14) 0.007(9) 0.027(13)
O10A 0.060(9) 0.171(17) 0.153(17) -0.042(14) 0.007(9) 0.027(13)
C28 0.087(19) 0.066(11) 0.16(2) -0.009(13) 0.000 0.044(10)
C29 0.047(14) 0.083(11) 0.20(2) -0.010(12) 0.000 0.023(7)
C30 0.118(7) 0.128(7) 0.142(8) -0.002(5) -0.001(5) 0.068(5)
C31 0.118(7) 0.128(7) 0.142(8) -0.002(5) -0.001(5) 0.068(5)
C30A 0.118(7) 0.128(7) 0.142(8) -0.002(5) -0.001(5) 0.068(5)
C31A 0.118(7) 0.128(7) 0.142(8) -0.002(5) -0.001(5) 0.068(5)
C32 0.091(18) 0.076(10) 0.22(2) 0.003(12) 0.000 0.046(9)
C33 0.028(15) 0.059(11) 0.24(2) 0.005(13) 0.000 0.014(8)
C34 0.071(12) 0.071(12) 0.25(3) 0.007(14) 0.007(14) 0.029(17)
C35 0.048(11) 0.130(15) 0.18(2) -0.011(17) 0.000 0.024(5)
C36 0.039(10) 0.094(12) 0.21(2) -0.042(13) 0.000 0.020(5)
C37A 0.058(8) 0.106(14) 0.22(2) 0.015(15) -0.004(10) 0.038(12)
C38A 0.058(8) 0.106(14) 0.22(2) 0.015(15) -0.004(10) 0.038(12)
C37 0.058(8) 0.106(14) 0.22(2) 0.015(15) -0.004(10) 0.038(12)
C38 0.058(8) 0.106(14) 0.22(2) 0.015(15) -0.004(10) 0.038(12)
C39 0.048(8) 0.066(9) 0.187(18) -0.007(11) 0.000 0.024(4)
C40 0.042(9) 0.064(7) 0.162(14) -0.018(10) 0.000 0.021(4)
C41 0.061(6) 0.047(12) 0.154(15) 0.000 -0.009(10) 0.023(6)
O11 0.172(8) 0.364(12) 0.228(9) -0.109(8) -0.050(6) 0.148(8)
C67 0.34(5) 0.79(9) 0.20(3) -0.08(5) -0.01(3) 0.44(6)
O102 0.172(8) 0.364(12) 0.228(9) -0.109(8) -0.050(6) 0.148(8)
O12 0.172(8) 0.364(12) 0.228(9) -0.109(8) -0.050(6) 0.148(8)
O12A 0.172(8) 0.364(12) 0.228(9) -0.109(8) -0.050(6) 0.148(8)
C67A 0.34(5) 0.79(9) 0.20(3) -0.08(5) -0.01(3) 0.44(6)
O13 0.172(8) 0.364(12) 0.228(9) -0.109(8) -0.050(6) 0.148(8)
O13A 0.172(8) 0.364(12) 0.228(9) -0.109(8) -0.050(6) 0.148(8)

loop_
_atom_type_symbol
_atom_type_description
_atom_type_scat_dispersion_real
_atom_type_scat_dispersion_imag
_atom_type_scat_source
C C 0.0181 0.0091 'International Tables Vol C Tables 4.2.6.8 and 6.1.1.4'
H H 0.0000 0.0000 'International Tables Vol C Tables 4.2.6.8 and 6.1.1.4'
O O 0.0492 0.0322 'International Tables Vol C Tables 4.2.6.8 and 6.1.1.4'
Zn Zn -1.5491 0.6778 'International Tables Vol C Tables 4.2.6.8 and 6.1.1.4'

loop_
_geom_angle_atom_site_label_1
_geom_angle_atom_site_label_2
_geom_angle_atom_site_label_3
_geom_angle
_geom_angle_site_symmetry_1
_geom_angle_site_symmetry_3
O3 Zn1 O1 111.7(4) . .
O3 Zn1 O9 101.5(6) . .
O1 Zn1 O9 109.7(4) . .
O3 Zn1 O7 109.4(6) . 10
O1 Zn1 O7 116.8(4) . 10
O9 Zn1 O7 106.4(6) . 10
O8 Zn2 O10 121.7(7) 8_556 .
O8 Zn2 O1 105.3(4) 8_556 .
O10 Zn2 O1 110.3(6) . .
O8 Zn2 O4 102.3(6) 8_556 .
O10 Zn2 O4 108.8(7) . .
O1 Zn2 O4 107.5(4) . .
O5 Zn3 O6 124.5(7) . 3_665
O5 Zn3 O2 112.8(5) . .
O6 Zn3 O2 109.2(4) 3_665 .
O5 Zn3 O5 92.8(9) . 4_666
O6 Zn3 O5 121.2(7) 3_665 4_666
O2 Zn3 O5 91.0(5) . 4_666
O2 Zn4 O6A 114.4(5) . 2_655
O2 Zn4 O6A 114.4(5) . 3_665
O6A Zn4 O6A 104.1(5) 2_655 3_665
O2 Zn4 O6A 114.4(5) . .
O6A Zn4 O6A 104.1(5) 2_655 .
O6A Zn4 O6A 104.1(5) 3_665 .
O8A Zn1A O9A 98.9(10) 8_556 .
O8A Zn1A O1 113.8(6) 8_556 .
O9A Zn1A O1 110.6(8) . .
O8A Zn1A O3A 123.9(11) 8_556 .
O9A Zn1A O3A 108.0(11) . .
O1 Zn1A O3A 101.5(5) . .
O4A Zn2A O10A 107.0(13) . .
O4A Zn2A O1 119.1(5) . .
O10A Zn2A O1 108.5(12) . .
O4A Zn2A O7A 108.0(11) . 10
O10A Zn2A O7A 105.4(16) . 10
O1 Zn2A O7A 108.0(6) . 10
Zn1 O1 Zn1 110.2(4) 6 .
Zn2A O1 Zn2A 112.0(4) 6 .
Zn2A O1 Zn1A 109.51(18) 6 .
Zn2A O1 Zn1A 109.5(2) . .
Zn2A O1 Zn1A 109.5(2) 6 6
Zn2A O1 Zn1A 109.51(18) . 6
Zn1A O1 Zn1A 106.8(5) . 6
Zn1 O1 Zn2 109.10(10) 6 .
Zn1 O1 Zn2 110.10(10) . .
Zn1 O1 Zn2 110.10(10) 6 6
Zn1 O1 Zn2 109.10(10) . 6
Zn2 O1 Zn2 108.2(4) . 6
Zn4 O2 Zn3 113.53(9) 4_666 3_665
Zn4 O2 Zn3 113.53(9) . 6_556
Zn4 O2 Zn3 113.53(9) . 5_656
Zn3 O2 Zn3 105.12(10) 6_556 5_656
Zn4 O2 Zn3 113.53(9) 4_666 2_655
Zn3 O2 Zn3 105.12(10) 3_665 2_655
Zn4 O2 Zn3 113.53(9) 4_666 .
Zn3 O2 Zn3 105.12(10) 3_665 .
Zn3 O2 Zn3 105.12(10) 2_655 .
Zn4 O2 Zn3 113.53(9) . 4_666
Zn3 O2 Zn3 105.12(10) 6_556 4_666
Zn3 O2 Zn3 105.12(10) 5_656 4_666
C1 O3 Zn1 133.6(9) . .
C1 O4 Zn2 134.9(9) . .
C1 O3A Zn1A 141.0(14) . .
C1 O4A Zn2A 122.2(14) . .
C20 O5 Zn3 125.2(14) . .
C20 O5 Zn3 111.9(10) . 4_666
Zn3 O5 Zn3 55.8(4) . 4_666
C20 O6 Zn3 130.4(11) . 2_655
C20 O6A Zn4 130.9(11) . .
C27 O7 Zn1 120.5(9) . 10_556
C27 O8 Zn2 131.0(11) . 9_556
C27 O7A Zn2A 129.5(15) . 10_556
C27 O8A Zn1A 120.3(19) . 9_556
O4 C1 O4A 58.4(13) . .
O4 C1 O3 120.7(11) . .
O4A C1 O3 94.1(17) . .
O4 C1 O3A 78.9(14) . .
O4A C1 O3A 120.7(12) . .
O3 C1 O3A 73.0(13) . .
O4 C1 C2 118.6(10) . .
O4A C1 C2 123.7(14) . .
O3 C1 C2 120.2(11) . .
O3A C1 C2 111.9(14) . .
C3 C2 C7 120.0 . .
C3 C2 C1 123.0(7) . .
C7 C2 C1 117.0(7) . .
C2 C3 C4 120.0 . .
C2 C3 O11 118.1(5) . .
C4 C3 O11 121.7(5) . .
C3 C4 C5 120.0 . .
C6 C5 C4 120.0 . .
C6 C5 C8 122.2(7) . .
C4 C5 C8 117.8(7) . .
C7 C6 C5 120.0 . .
C6 C7 C2 120.0 . .
C13 C12 C11 120.0 . .
C13 C12 C21 117.6(7) . .
C11 C12 C21 122.3(7) . .
C8 C13 C12 120.0 . .
C13 C8 C9 120.0 . .
C13 C8 C5 120.9(7) . .
C9 C8 C5 119.1(7) . .
C8 C9 C10 120.0 . .
C11 C10 C9 120.0 . .
C11 C10 C14 119.3(7) . .
C9 C10 C14 120.7(7) . .
C10 C11 C12 120.0 . .
C15 C14 C19 120.0 . .
C15 C14 C10 117.9(7) . .
C19 C14 C10 122.0(7) . .
C14 C15 C16 120.0 . .
C15 C16 C17 120.0 . .
C15 C16 O102 121.3(5) . .
C17 C16 O102 118.7(5) . .
C18 C17 C16 120.0 . .
C18 C17 C20 118.3(8) . .
C16 C17 C20 121.6(8) . .
C19 C18 C17 120.0 . .
C18 C19 C14 120.0 . .
O5 C20 O6 120.8(11) . .
O5 C20 O6A 97.9(17) . .
O6 C20 O6A 71.5(13) . .
O5 C20 O5A 45.1(10) . .
O6 C20 O5A 89.6(14) . .
O6A C20 O5A 120.5(11) . .
O5 C20 C17 117.9(14) . .
O6 C20 C17 111.1(15) . .
O6A C20 C17 130.6(12) . .
O5A C20 C17 108.9(12) . .
C22A C21 C26A 119.92(16) . .
C22A C21 C22 51.0(6) . .
C26A C21 C22 98.4(8) . .
C22A C21 C26 97.4(5) . .
C26A C21 C26 49.7(10) . .
C22 C21 C26 120.0 . .
C22A C21 C12 117.3(9) . .
C26A C21 C12 122.7(9) . .
C22 C21 C12 118.7(8) . .
C26 C21 C12 121.2(8) . .
C21 C22 C23 120.0 . .
C22 C23 C24 120.0 . .
C22 C23 O12 123.4(6) . .
C24 C23 O12 116.3(6) . .
C23A C24 C25 96.2(7) . .
C23A C24 C23 52.5(8) . .
C25 C24 C23 120.0 . .
C23A C24 C25A 119.88(16) . .
C25 C24 C25A 50.7(10) . .
C23 C24 C25A 97.6(8) . .
C23A C24 C27 129.9(9) . .
C25 C24 C27 116.1(8) . .
C23 C24 C27 123.0(8) . .
C25A C24 C27 110.2(9) . .
C24 C25 C26 120.0 . .
C25 C26 C21 120.0 . .
C23A C22A C21 119.99(16) . .
C24 C23A C22A 120.03(17) . .
C24 C23A O12A 112.4(7) . .
C22A C23A O12A 127.3(6) . .
C26A C25A C24 119.99(17) . .
C25A C26A C21 120.02(17) . .
O8A C27 O7 48.8(12) . .
O8A C27 O8 82.0(16) . .
O7 C27 O8 119.7(4) . .
O8A C27 O7A 120.0(4) . .
O7 C27 O7A 81.9(13) . .
O8 C27 O7A 101.1(19) . .
O8A C27 C24 109.5(16) . .
O7 C27 C24 110.6(12) . .
O8 C27 C24 118.3(12) . .
O7A C27 C24 119.9(14) . .
C28 O9 Zn1 136.8(13) . .
C28 O9A Zn1A 132(2) . .
C35 O10 Zn2 130.2(19) . .
C35 O10A Zn2A 136(3) . .
O9A C28 O9A 119(3) . 6
O9A C28 O9 44.3(13) . 6
O9A C28 O9 100.1(18) 6 6
O9A C28 O9 100.1(18) . .
O9A C28 O9 44.3(13) 6 .
O9 C28 O9 115(2) 6 .
O9A C28 C29 120.3(17) . .
O9A C28 C29 120.3(17) 6 .
O9 C28 C29 122.5(10) 6 .
O9 C28 C29 122.5(10) . .
C30A C29 C30A 119.2(5) . 6
C30A C29 C30 95.7(10) . 6
C30A C29 C30 52.4(11) 6 6
C30A C29 C30 52.4(11) . .
C30A C29 C30 95.7(10) 6 .
C30 C29 C30 119.4(5) 6 .
C30A C29 C28 120.4(3) . .
C30A C29 C28 120.4(3) 6 .
C30 C29 C28 120.3(3) 6 .
C30 C29 C28 120.3(3) . .
C31 C30 C29 120.3(3) . .
C31 C30 O13 113.8(6) . .
C29 C30 O13 125.8(6) . .
C30 C31 C32 120.3(3) . .
C29 C30A C31A 120.2(3) . .
C32 C31A C30A 120.1(3) . .
C31A C32 C31A 119.3(5) 6 .
C31A C32 C31 98.3(9) 6 .
C31A C32 C31 49.1(12) . .
C31A C32 C31 49.1(12) 6 6
C31A C32 C31 98.3(9) . 6
C31 C32 C31 119.4(5) . 6
C31A C32 C33 120.4(3) 6 .
C31A C32 C33 120.4(3) . .
C31 C32 C33 120.3(3) . .
C31 C32 C33 120.3(3) 6 .
C34 C33 C34 119.7(18) 2_655 .
C34 C33 C32 120.1(9) 2_655 .
C34 C33 C32 120.1(9) . .
C33 C34 C33 120.3(18) 3_665 .
O10A C35 O10A 117(5) 6 .
O10A C35 O10 101(2) 6 .
O10A C35 O10 47(2) . .
O10A C35 O10 47(2) 6 6
O10A C35 O10 101(2) . 6
O10 C35 O10 124(3) . 6
O10A C35 C36 121(2) 6 .
O10A C35 C36 121(2) . .
O10 C35 C36 117.9(15) . .
O10 C35 C36 117.9(15) 6 .
C37 C36 C37 119.5(5) 6 .
C37 C36 C37A 61.4(12) 6 .
C37 C36 C37A 88.3(11) . .
C37 C36 C37A 88.3(11) 6 6
C37 C36 C37A 61.4(12) . 6
C37A C36 C37A 119.5(5) . 6
C37 C36 C35 120.2(2) 6 .
C37 C36 C35 120.2(2) . .
C37A C36 C35 120.2(2) . .
C37A C36 C35 120.2(2) 6 .
C38A C37A C36 120.2(3) . .
C38A C37A O13A 119.0(7) . .
C36 C37A O13A 120.7(7) . .
C37A C38A C39 120.3(3) . .
C36 C37 C38 120.2(3) . .
C39 C38 C37 120.2(3) . .
C38A C39 C38A 119.5(5) 6 .
C38A C39 C38 60.5(12) 6 .
C38A C39 C38 89.2(11) . .
C38A C39 C38 89.2(11) 6 6
C38A C39 C38 60.5(12) . 6
C38 C39 C38 119.5(5) . 6
C38A C39 C40 120.3(2) 6 .
C38A C39 C40 120.3(2) . .
C38 C39 C40 120.2(2) . .
C38 C39 C40 120.2(2) 6 .
C41 C40 C41 118.7(16) 3 .
C41 C40 C39 120.7(8) 3 .
C41 C40 C39 120.7(8) . .
C40 C41 C40 121.3(16) . 2
C3 O11 C60 119.4(3) . .
C3 O11 C60A 119.1(3) . .
C60 O11 C60A 35.5(14) . .
O11 C60 C61 115.8(3) . .
C62 C61 C66 120.1 . .
C62 C61 C60 120.01(11) . .
C66 C61 C60 119.90(12) . .
C61 C62 C63 120.0 . .
C62 C63 C64 120.0 . .
C65 C64 C63 120.0 . .
C66 C65 C64 120.1 . .
C65 C66 C61 119.9 . .
O11 C60A C61A 115.4(2) . .
O12 C67 C68 115.1(3) . .
C62A C61A C66A 119.9 . .
C62A C61A C60A 120.16(11) . .
C66A C61A C60A 119.87(11) . .
C63A C62A C61A 120.0 . .
C62A C63A C64A 120.1 . .
C65A C64A C63A 119.8 . .
C66A C65A C64A 120.1 . .
C65A C66A C61A 120.0 . .
C16 O102 C74 119.8(3) . .
O102 C74 C75 115.6(3) . .
C23 O12 C67 118.7(3) . .
C76 C75 C80 120.0 . .
C76 C75 C74 120.03(13) . .
C80 C75 C74 119.96(13) . .
C77 C76 C75 120.0 . .
C76 C77 C78 120.0 . .
C77 C78 C79 120.0 . .
C80 C79 C78 120.0 . .
C79 C80 C75 120.0 . .
C69 C68 C73 120.0 . .
C69 C68 C67 119.71(13) . .
C73 C68 C67 119.72(12) . .
C72 C73 C68 119.9 . .
C71 C72 C73 120.1 . .
C72 C71 C70 120.0 . .
C69 C70 C71 119.9 . .
C68 C69 C70 120.1 . .
C23A O12A C67A 119.1(3) . .
O12A C67A C68A 115.7(2) . .
C69A C68A C73A 120.0 . .
C69A C68A C67A 119.98(12) . .
C73A C68A C67A 119.94(12) . .
C72A C73A C68A 120.0 . .
C73A C72A C71A 120.0 . .
C72A C71A C70A 120.0 . .
C69A C70A C71A 120.0 . .
C68A C69A C70A 120.0 . .
C81 O13 C30 119.3(3) . .
O13 C81 C82 115.7(3) . .
C87 C82 C83 120.1 . .
C87 C82 C81 117.2(4) . .
C83 C82 C81 117.1(3) . .
C84 C83 C82 119.9 . .
C83 C84 C85 120.2 . .
C84 C85 C86 119.9 . .
C87 C86 C85 120.0 . .
C82 C87 C86 120.0 . .
C81A O13A C37A 119.2(3) . .
O13A C81A C82A 115.9(3) . .
C83A C82A C87A 120.0 . .
C83A C82A C81A 117.3(4) . .
C87A C82A C81A 117.3(4) . .
C84A C83A C82A 120.1 . .
C83A C84A C85A 120.0 . .
C84A C85A C86A 120.00(6) . .
C85A C86A C87A 120.0 . .
C82A C87A C86A 120.0 . .

loop_
_geom_bond_atom_site_label_1
_geom_bond_atom_site_label_2
_geom_bond_distance
_geom_bond_site_symmetry_2
Zn1 O3 1.901(12) .
Zn1 O1 1.917(5) .
Zn1 O9 1.934(11) .
Zn1 O7 1.939(12) 10
Zn1 Zn1 3.144(4) 6
Zn2 O8 1.899(14) 8_556
Zn2 O10 1.912(17) .
Zn2 O1 1.973(5) .
Zn2 O4 1.977(11) .
Zn3 O5 1.819(15) .
Zn3 O6 1.978(17) 3_665
Zn3 O2 1.985(3) .
Zn3 Zn3 2.065(6) 4_666
Zn3 O5 2.439(16) 4_666
Zn3 Zn3 2.771(6) 5_656
Zn3 Zn3 3.152(5) 3_665
Zn3 Zn3 3.152(5) 2_655
Zn4 O2 1.816(5) .
Zn4 O6A 1.920(16) 2_655
Zn4 O6A 1.920(16) 3_665
Zn4 O6A 1.920(16) .
Zn1A O8A 1.91(3) 8_556
Zn1A O9A 1.93(2) .
Zn1A O1 1.963(7) .
Zn1A O3A 2.037(18) .
Zn1A Zn1A 3.151(12) 6
Zn2A O4A 1.92(2) .
Zn2A O10A 1.92(4) .
Zn2A O1 1.919(6) .
Zn2A O7A 2.00(2) 10
O1 Zn1 1.917(5) 6
O1 Zn2A 1.919(6) 6
O1 Zn1A 1.963(7) 6
O1 Zn2 1.973(5) 6
O2 Zn4 1.816(5) 4_666
O2 Zn3 1.985(3) 3_665
O2 Zn3 1.985(3) 6_556
O2 Zn3 1.985(3) 5_656
O2 Zn3 1.985(3) 2_655
O2 Zn3 1.985(3) 4_666
O3 C1 1.267(6) .
O4 C1 1.266(6) .
O3A C1 1.267(6) .
O4A C1 1.266(6) .
O5 C20 1.265(6) .
O5 Zn3 2.439(16) 4_666
O6 C20 1.266(6) .
O6 Zn3 1.978(16) 2_655
O5A C20 1.267(6) .
O6A C20 1.267(6) .
O7 C27 1.299(3) .
O7 Zn1 1.939(12) 10_556
O8 C27 1.303(3) .
O8 Zn2 1.899(14) 9_556
O7A C27 1.303(3) .
O7A Zn2A 2.00(2) 10_556
O8A C27 1.297(3) .
O8A Zn1A 1.91(3) 9_556
C1 C2 1.471(13) .
C2 C3 1.3900 .
C2 C7 1.3900 .
C3 C4 1.3900 .
C3 O11 1.447(3) .
C4 C5 1.3900 .
C5 C6 1.3900 .
C5 C8 1.514(8) .
C6 C7 1.3900 .
C12 C13 1.3900 .
C12 C11 1.3900 .
C12 C21 1.459(9) .
C13 C8 1.3900 .
C8 C9 1.3900 .
C9 C10 1.3900 .
C10 C11 1.3900 .
C10 C14 1.483(8) .
C14 C15 1.3900 .
C14 C19 1.3900 .
C15 C16 1.3900 .
C16 C17 1.3900 .
C16 O102 1.446(3) .
C17 C18 1.3900 .
C17 C20 1.523(15) .
C18 C19 1.3900 .
C21 C22A 1.389(2) .
C21 C26A 1.390(2) .
C21 C22 1.3900 .
C21 C26 1.3900 .
C22 C23 1.3900 .
C23 C24 1.3900 .
C23 O12 1.452(3) .
C24 C23A 1.389(2) .
C24 C25 1.3900 .
C24 C25A 1.390(2) .
C24 C27 1.554(13) .
C25 C26 1.3900 .
C22A C23A 1.389(3) .
C23A O12A 1.449(3) .
C25A C26A 1.389(3) .
O9 C28 1.275(9) .
O9A C28 1.275(9) .
O10 C35 1.275(9) .
O10A C35 1.275(9) .
C28 O9A 1.275(9) 6
C28 O9 1.275(9) 6
C28 C29 1.45(2) .
C29 C30A 1.389(3) .
C29 C30A 1.390(3) 6
C29 C30 1.391(3) 6
C29 C30 1.391(3) .
C30 C31 1.389(3) .
C30 O13 1.450(3) .
C31 C32 1.390(3) .
C30A C31A 1.391(3) .
C31A C32 1.390(3) .
C32 C31A 1.390(3) 6
C32 C31 1.390(3) 6
C32 C33 1.452(17) .
C33 C34 1.401(11) 2_655
C33 C34 1.401(11) .
C34 C33 1.401(11) 3_665
C35 O10A 1.275(9) 6
C35 O10 1.275(9) 6
C35 C36 1.47(2) .
C36 C37 1.390(3) 6
C36 C37 1.390(3) .
C36 C37A 1.390(3) .
C36 C37A 1.390(3) 6
C37A C38A 1.389(3) .
C37A O13A 1.450(3) .
C38A C39 1.390(3) .
C37 C38 1.390(3) .
C38 C39 1.390(3) .
C39 C38A 1.390(3) 6
C39 C38 1.390(3) 6
C39 C40 1.487(17) .
C40 C41 1.389(9) 3
C40 C41 1.389(9) .
C41 C40 1.389(9) 2
O11 C60 1.450(3) .
O11 C60A 1.451(3) .
C60 C61 1.502(2) .
C61 C62 1.3902 .
C61 C66 1.3910 .
C62 C63 1.3903 .
C63 C64 1.3909 .
C64 C65 1.3903 .
C65 C66 1.3893 .
C60A C61A 1.502(2) .
C67 O12 1.453(3) .
C67 C68 1.505(2) .
C61A C62A 1.3894 .
C61A C66A 1.3920 .
C62A C63A 1.3885 .
C63A C64A 1.3904 .
C64A C65A 1.3897 .
C65A C66A 1.3881 .
O102 C74 1.4499 .
C74 C75 1.501(2) .
C75 C76 1.3900 .
C75 C80 1.3900 .
C76 C77 1.3900 .
C77 C78 1.3900 .
C78 C79 1.3900 .
C79 C80 1.3900 .
C68 C69 1.3884 .
C68 C73 1.3907 .
C73 C72 1.3895 .
C72 C71 1.3894 .
C71 C70 1.3906 .
C70 C69 1.3899 .
O12A C67A 1.4499 .
C67A C68A 1.502(2) .
C68A C69A 1.3885 .
C68A C73A 1.3898 .
C73A C72A 1.3891 .
C72A C71A 1.3907 .
C71A C70A 1.3907 .
C70A C69A 1.3886 .
O13 C81 1.4492 .
C81 C82 1.502(3) .
C82 C87 1.3877 .
C82 C83 1.3903 .
C83 C84 1.3883 .
C84 C85 1.3896 .
C85 C86 1.3914 .
C86 C87 1.3905 .
O13A C81A 1.4490 .
C81A C82A 1.500(3) .
C82A C83A 1.3902 .
C82A C87A 1.3903 .
C83A C84A 1.3892 .
C84A C85A 1.3905 .
C85A C86A 1.3907 .
C86A C87A 1.3911 .

loop_
_platon_squeeze_void_nr
_platon_squeeze_void_average_x
_platon_squeeze_void_average_y
_platon_squeeze_void_average_z
_platon_squeeze_void_volume
_platon_squeeze_void_count_electrons
_platon_squeeze_void_content
1 -0.013 -0.009 -0.001 18144 4273 ' '
